data_2216869
loop_
_publ_author_name
'Liu, T.'
'Zhu, J. Y.'

_publ_section_title
<i>catena</i>-Poly[[(nitrato-\k<i>O</i>)(1,10-phenanthroline-\k^2^<i>N</i>,<i>N</i>')manganese(II)]-\m-nitrato-\k^2^<i>O</i>:<i>O</i>']
_journal_coeditor_code AT2505
_journal_issue 1
_journal_name_full 'Acta Crystallographica Section E'
_journal_page_first m28
_journal_paper_doi 10.1107/S160053680706254X
_journal_volume 64
_journal_year 2008
_chemical_formula_iupac '[Mn (N O3)2 (C12 H8 N2)]'
_chemical_formula_moiety 'C12 H8 Mn N4 O6'
_chemical_formula_sum 'C12 H8 Mn N4 O6'
_chemical_formula_weight 359.16
_chemical_name_systematic
;
<i>catena</i>-Poly[[(nitrato-\k<i>O</i>)(1,10-phenanthroline-\k^2^<i>N</i>,\
<i>N</i>')manganese(II)]-\m-nitrato-\k^2^<i>O</i>:<i>O</i>']
;
_space_group_IT_number 14
_symmetry_cell_setting monoclinic
_symmetry_space_group_name_Hall '-P 2yn'
_symmetry_space_group_name_H-M 'P 1 21/n 1'
_atom_sites_solution_hydrogens geom
_atom_sites_solution_primary direct
_atom_sites_solution_secondary difmap
_audit_creation_method SHELXL-97
_cell_angle_alpha 90.00
_cell_angle_beta 102.159(4)
_cell_angle_gamma 90.00
_cell_formula_units_Z 4
_cell_length_a 8.7116(13)
_cell_length_b 9.1824(11)
_cell_length_c 17.1183(17)
_cell_measurement_reflns_used 5711
_cell_measurement_temperature 273(2)
_cell_measurement_theta_max 27.128
_cell_measurement_theta_min 2.058
_cell_volume 1338.6(3)
_computing_cell_refinement 'SAINT (Siemens, 1996)'
_computing_data_collection 'APEX2 (Bruker, 2005)'
_computing_data_reduction SAINT
_computing_molecular_graphics 'SHELXTL (Siemens, 1996)'
_computing_publication_material SHELXTL
_computing_structure_refinement 'SHELXL97 (Sheldrick, 1997)'
_computing_structure_solution 'SHELXS97 (Sheldrick, 1997)'
_diffrn_ambient_temperature 273(2)
_diffrn_measured_fraction_theta_full 0.959
_diffrn_measured_fraction_theta_max 0.959
_diffrn_measurement_device_type 'Bruker APEXII area-detector diffractometer'
_diffrn_measurement_method '\f and \w scans'
_diffrn_radiation_monochromator graphite
_diffrn_radiation_source 'fine-focus sealed tube'
_diffrn_radiation_type MoK\a
_diffrn_radiation_wavelength 0.71073
_diffrn_reflns_av_R_equivalents 0.0167
_diffrn_reflns_av_sigmaI/netI 0.0172
_diffrn_reflns_limit_h_max 10
_diffrn_reflns_limit_h_min -10
_diffrn_reflns_limit_k_max 11
_diffrn_reflns_limit_k_min -11
_diffrn_reflns_limit_l_max 21
_diffrn_reflns_limit_l_min -21
_diffrn_reflns_number 8124
_diffrn_reflns_theta_full 26.05
_diffrn_reflns_theta_max 26.05
_diffrn_reflns_theta_min 2.43
_diffrn_standards_number 0
_exptl_absorpt_coefficient_mu 1.027
_exptl_absorpt_correction_T_max 0.8194
_exptl_absorpt_correction_T_min 0.6717
_exptl_absorpt_correction_type multi-scan
_exptl_absorpt_process_details '(SADABS; Sheldrick, 1996)'
_exptl_crystal_colour colourless
_exptl_crystal_density_diffrn 1.782
_exptl_crystal_density_method 'not measured'
_exptl_crystal_description prism
_exptl_crystal_F_000 724
_exptl_crystal_size_max 0.42
_exptl_crystal_size_mid 0.23
_exptl_crystal_size_min 0.20
_refine_diff_density_max 0.357
_refine_diff_density_min -0.288
_refine_ls_extinction_coef 0.0179(16)
_refine_ls_extinction_expression Fc^*^=kFc[1+0.001xFc^2^\l^3^/sin(2\q)]^-1/4^
_refine_ls_extinction_method SHELXL
_refine_ls_goodness_of_fit_ref 1.009
_refine_ls_hydrogen_treatment constr
_refine_ls_matrix_type full
_refine_ls_number_parameters 209
_refine_ls_number_reflns 2545
_refine_ls_number_restraints 0
_refine_ls_restrained_S_all 1.009
_refine_ls_R_factor_all 0.0378
_refine_ls_R_factor_gt 0.0326
_refine_ls_shift/su_max 0.001
_refine_ls_shift/su_mean 0.000
_refine_ls_structure_factor_coef Fsqd
_refine_ls_weighting_details 'calc w=1/[\s^2^(Fo^2^)+(0.0602P)^2^+0.5483P] where P=(Fo^2^+2Fc^2^)/3'
_refine_ls_weighting_scheme calc
_refine_ls_wR_factor_gt 0.0896
_refine_ls_wR_factor_ref 0.0930
_reflns_number_gt 2194
_reflns_number_total 2545
_reflns_threshold_expression I>2\s(I)
_cod_data_source_file at2505.cif
_cod_data_source_block I
_cod_original_sg_symbol_Hall '-p 2yn'
_cod_original_sg_symbol_H-M 'P 21/n '
_cod_database_code 2216869
_cod_database_fobs_code 2216869

loop_
_symmetry_equiv_pos_as_xyz
'x, y, z'
'-x+1/2, y+1/2, -z+1/2'
'-x, -y, -z'
'x-1/2, -y-1/2, z-1/2'

loop_
_atom_site_type_symbol
_atom_site_label
_atom_site_fract_x
_atom_site_fract_y
_atom_site_fract_z
_atom_site_U_iso_or_equiv
_atom_site_adp_type
_atom_site_calc_flag
_atom_site_refinement_flags
_atom_site_occupancy
. . . . . . . . . .

loop_
_cod_entry_issue_id
_cod_entry_issue_origin
_cod_entry_issue_severity
_cod_entry_issue_description
_cod_entry_issue_author
_cod_entry_issue_date
1 original retraction
;
    This file does not describe any real compound and was retracted by
    the authors. The previously deposited coordinates can be reviewed
    in older revisions of this file or in the COD Subversion
    repository, svn://www.crystallography.net/cod/retracted/.

    The precise reasons for the retraction and other circumstances are
    extensively discussed in the Acta Cryst. E editorial:

    William T. A. Harrison, Jim Simpson and Matthias Weil, Acta
    Cryst. E 66 (2010) e1--e2

    http://journals.iucr.org/e/issues/2010/01/00/me0406/index.html
    http://journals.iucr.org/e/issues/2010/01/00/me0406/me0406.pdf
    doi:10.1107/S1600536809051757
    (http://dx.doi.org/10.1107/S1600536809051757)
;
'Saulius Gra\<zulis' 2010-03-20
